data_1000469
loop_
_publ_author_name
'Crosnier, M P'
'Pagnoux, C'
'Guyomard, D'
'Verbaere, A'
'Piffard, Y'
'Tournoux, M'

_publ_section_title
;
The crystal structure of a novel cyclotrisilicate: Cs8 Nb10 O23 (Si3
O9)2. Its relationship with the pyrochlore and benitoite types
;
_journal_coden_ASTM EJSCE5
_journal_name_full
;
European Journal of Solid State Inorganic Chemistry
;
_journal_page_first 971
_journal_page_last 981
_journal_volume 28
_journal_year 1991
_chemical_formula_structural 'Cs8 Nb10 O23 (Si3 O9)2'
_chemical_formula_sum 'Cs8 Nb10 O41 Si6'
_chemical_name_systematic
;
Caesium niobium oxide cyclo-trisilicate (8/10/23/2)
;
_space_group_IT_number 194
_symmetry_cell_setting hexagonal
_symmetry_Int_Tables_number 194
_symmetry_space_group_name_Hall '-P 6c 2c'
_symmetry_space_group_name_H-M 'P 63/m m c'
_cell_angle_alpha 90
_cell_angle_beta 90
_cell_angle_gamma 120
_cell_formula_units_Z 1
_cell_length_a 7.342(1)
_cell_length_b 7.342(1)
_cell_length_c 22.16599(300)
_cell_volume 1034.8
_refine_ls_R_factor_all 0.038
_cod_database_code 1000469

loop_
_symmetry_equiv_pos_as_xyz
x,y,z
-y,x-y,z
y-x,-x,z
-y,-x,z
y-x,y,z
x,x-y,z
-x,-y,-z
y,y-x,-z
x-y,x,-z
y,x,-z
x-y,-y,-z
-x,y-x,-z
-x,-y,1/2+z
y,y-x,1/2+z
x-y,x,1/2+z
y,x,1/2+z
x-y,-y,1/2+z
-x,y-x,1/2+z
x,y,1/2-z
-y,x-y,1/2-z
y-x,-x,1/2-z
-y,-x,1/2-z
y-x,y,1/2-z
x,x-y,1/2-z

loop_
_atom_site_aniso_label
_atom_site_aniso_U_11
_atom_site_aniso_U_12
_atom_site_aniso_U_13
_atom_site_aniso_U_22
_atom_site_aniso_U_23
_atom_site_aniso_U_33
Cs1 0.0311(5) 0.0156(3) 0. 0.0311(5) 0. 0.0276(6)
Cs2 0.0345(5) 0.0173(3) 0. 0.0345(5) 0. 0.0233(6)
Nb1 0.0264(6) 0.0107(4) -0.0003(4) 0.0214(8) -0.0006(8) 0.0235(6)
Nb2 0.0176(5) 0.0088(3) 0. 0.0176(5) 0. 0.0158(7)
Si1 0.0011(1) 0.0002(1) 0. 0.0004(2) 0. 0.0017(2)
O1 0.0010(4) 0.0004(3) 0. 0.0007(6) 0. 0.0056(8)
O2 0.0032(4) 0.0017(3) -0.0003(2) 0.0034(6) -0.0006(4) 0.0031(5)
O3 0.0043(5) 0.0008(3) -0.0002(2) 0.0016(5) -0.0004(4) 0.0019(3)
O4 0.0048(5) 0.0009(3) 0.0003(2) 0.0017(5) 0.0006(4) 0.0018(3)

loop_
_atom_site_label
_atom_site_type_symbol
_atom_site_symmetry_multiplicity
_atom_site_Wyckoff_symbol
_atom_site_fract_x
_atom_site_fract_y
_atom_site_fract_z
_atom_site_occupancy
_atom_site_attached_hydrogens
_atom_site_calc_flag
Cs1 Cs1+ 4 f 0.3333 0.6667 0.15558(7) 1. 0 d
Cs2 Cs1+ 4 e 0. 0. 0.09183(7) 1. 0 d
Nb1 Nb5+ 6 g 0.5 0. 0. 1. 0 d
Nb2 Nb5+ 4 f 0.3333 0.6667 0.63573(8) 1. 0 d
Si1 Si4+ 6 h 0.8623(3) 0.7246(6) 0.25 1. 0 d
O1 O2- 6 h 0.117(1) 0.234(2) 0.25 1. 0 d
O2 O2- 12 k 0.2090(9) 0.4180(18) 0.4816(4) 0.917 0 d
O3 O2- 12 k 0.5457(8) 0.0914(16) 0.0863(4) 1. 0 d
O4 O2- 12 k 0.2057(8) 0.4114(16) 0.6898(4) 1. 0 d

loop_
_atom_type_symbol
_atom_type_oxidation_number
Cs1+ 1.000
Nb5+ 5.000
Si4+ 4.000
O2- -2.000
